data_2023162
loop_
_publ_author_name
'Babu, Sainath'
'Fronczek, Frank R.'
'Uppu, Rao M.'
'Claville, Michelle O.'

_publ_section_title
;
 Crystal structures of the isomeric dipeptides l-glycyl-l-me-thio-nine and
 l-me-thionyl-l-glycine.
;
_journal_coeditor_code HB8099
_journal_issue 'Pt 7'
_journal_name_full 'Acta crystallographica. Section E, Crystallographic communications'
_journal_page_first 725
_journal_page_last 728
_journal_paper_doi 10.1107/S2056989024005504
_journal_volume 80
_journal_year 2024
_chemical_absolute_configuration rmad
_chemical_formula_iupac 'C7 H14 N2 O3 S'
_chemical_formula_moiety 'C7 H14 N2 O3 S'
_chemical_formula_sum 'C7 H14 N2 O3 S'
_chemical_formula_weight 206.26
_chemical_name_systematic
;
<i>L</i>-Methionyl-<i>L</i>-glycine
;
_space_group_crystal_system orthorhombic
_space_group_IT_number 19
_space_group_name_Hall 'P 2ac 2ab'
_space_group_name_H-M_alt 'P 21 21 21'
_atom_sites_solution_hydrogens mixed
_audit_creation_method SHELXL-2018/1
_cell_angle_alpha 90
_cell_angle_beta 90
_cell_angle_gamma 90
_cell_formula_units_Z 4
_cell_length_a 5.2521(3)
_cell_length_b 11.4126(7)
_cell_length_c 16.5403(10)
_cell_measurement_reflns_used 9827
_cell_measurement_temperature 90.0(5)
_cell_measurement_theta_max 40.22
_cell_measurement_theta_min 3.04
_cell_volume 991.43(10)
_computing_cell_refinement
;
SAINT (Bruker, 2016)
;
_computing_data_collection
;
APEX2 (Bruker, 2016)
;
_computing_data_reduction
;
SAINT (Bruker, 2016)
;
_computing_molecular_graphics
;
Mercury (Macrae et al., 2020)
;
_computing_publication_material
;
publCIF (Westrip, 2010)
;
_computing_structure_refinement
;
<i>SHELXL2018/1</i> (Sheldrick, 2015)
;
_computing_structure_solution
;
SHELXS97 (Sheldrick, 2008)
;
_diffrn_ambient_temperature 90.0(5)
_diffrn_measured_fraction_theta_full 0.998
_diffrn_measured_fraction_theta_max 0.999
_diffrn_measurement_device_type 'Bruker Kappa APEXII DUO CCD'
_diffrn_measurement_method '\f and \w scans'
_diffrn_radiation_monochromator 'TRIUMPH curved graphite'
_diffrn_radiation_source 'fine-focus sealed tube'
_diffrn_radiation_type MoK\a
_diffrn_radiation_wavelength 0.71073
_diffrn_reflns_av_R_equivalents 0.0297
_diffrn_reflns_av_unetI/netI 0.0217
_diffrn_reflns_limit_h_max 9
_diffrn_reflns_limit_h_min -8
_diffrn_reflns_limit_k_max 20
_diffrn_reflns_limit_k_min -20
_diffrn_reflns_limit_l_max 30
_diffrn_reflns_limit_l_min -30
_diffrn_reflns_number 33593
_diffrn_reflns_theta_full 25.242
_diffrn_reflns_theta_max 40.262
_diffrn_reflns_theta_min 2.168
_exptl_absorpt_coefficient_mu 0.306
_exptl_absorpt_correction_T_max 0.9499
_exptl_absorpt_correction_T_min 0.8715
_exptl_absorpt_correction_type multi-scan
_exptl_absorpt_process_details
;
(SADABS; Krause <i>et al.</i>, 2015)
;
_exptl_crystal_colour colourless
_exptl_crystal_density_diffrn 1.382
_exptl_crystal_description 'needle fragment'
_exptl_crystal_F_000 440
_exptl_crystal_size_max 0.250
_exptl_crystal_size_mid 0.240
_exptl_crystal_size_min 0.170
_refine_diff_density_max 0.444
_refine_diff_density_min -0.202
_refine_ls_abs_structure_details
;
Flack <i>x</i> determined using 2494 quotients
[(<i>I</i>^+^)-(<i>I</i>^-^)]/[(<i>I</i>^+^)+(<i>I</i>^-^)]
Parsons <i>et al.</i> (2013)
;
_refine_ls_abs_structure_Flack 0.011(11)
_refine_ls_extinction_method none
_refine_ls_goodness_of_fit_ref 1.055
_refine_ls_hydrogen_treatment mixed
_refine_ls_matrix_type full
_refine_ls_number_parameters 131
_refine_ls_number_reflns 6231
_refine_ls_number_restraints 0
_refine_ls_restrained_S_all 1.055
_refine_ls_R_factor_all 0.0251
_refine_ls_R_factor_gt 0.0231
_refine_ls_shift/su_max 0.001
_refine_ls_shift/su_mean 0.000
_refine_ls_structure_factor_coef Fsqd
_refine_ls_weighting_details 'w=1/[\s^2^(Fo^2^)+(0.0356P)^2^+0.0451P] where P=(Fo^2^+2Fc^2^)/3'
_refine_ls_weighting_scheme calc
_refine_ls_wR_factor_gt 0.0603
_refine_ls_wR_factor_ref 0.0612
_reflns_number_gt 5939
_reflns_number_total 6231
_reflns_threshold_expression 'I > 2\s(I)'
_cod_data_source_file hb8099.cif
_cod_data_source_block Met-Gly
_cod_depositor_comments 'Adding full bibliography for 2023161--2023162.cif.'
_cod_database_code 2023162
_shelx_space_group_comment
;
The symmetry employed for this shelxl refinement is uniquely defined
by the following loop, which should always be used as a source of
symmetry information in preference to the above space-group names.
They are only intended as comments.
;
_shelx_estimated_absorpt_t_min 0.927
_shelx_estimated_absorpt_t_max 0.950

loop_
_space_group_symop_operation_xyz
'x, y, z'
'-x+1/2, -y, z+1/2'
'-x, y+1/2, -z+1/2'
'x+1/2, -y+1/2, -z'

loop_
_atom_site_type_symbol
_atom_site_label
_atom_site_fract_x
_atom_site_fract_y
_atom_site_fract_z
_atom_site_U_iso_or_equiv
_atom_site_adp_type
_atom_site_calc_flag
_atom_site_occupancy
_atom_site_disorder_assembly
_atom_site_disorder_group
S S1 0.29353(4) 0.65791(2) 0.59184(2) 0.01687(4) Uani d 1 . .
O O1 0.56607(10) 0.47315(6) 0.32954(3) 0.01617(10) Uani d 1 . .
O O2 -0.07675(10) 0.65590(6) 0.16589(4) 0.01625(10) Uani d 1 . .
O O3 0.24892(10) 0.71309(4) 0.08834(3) 0.01128(8) Uani d 1 . .
N N1 0.29316(11) 0.32887(5) 0.42498(3) 0.00925(8) Uani d 1 . .
H H11N 0.230(3) 0.2667(12) 0.4002(8) 0.014 Uiso d 1 . .
H H12N 0.280(3) 0.3155(11) 0.4782(8) 0.014 Uiso d 1 . .
H H13N 0.461(3) 0.3287(11) 0.4122(7) 0.014 Uiso d 1 . .
N N2 0.21065(12) 0.55612(5) 0.27617(3) 0.01213(9) Uani d 1 . .
H H2N 0.044(3) 0.5631(11) 0.2749(8) 0.015 Uiso d 1 . .
C C1 0.37117(14) 0.56727(6) 0.50511(4) 0.01293(10) Uani d 1 . .
H H1D 0.471236 0.613218 0.465519 0.016 Uiso calc 1 . .
H H1E 0.475036 0.499402 0.522492 0.016 Uiso calc 1 . .
C C2 0.12412(13) 0.52445(6) 0.46605(4) 0.01108(9) Uani d 1 . .
H H2A 0.028903 0.593014 0.445308 0.013 Uiso calc 1 . .
H H2B 0.017812 0.486494 0.507971 0.013 Uiso calc 1 . .
C C3 0.16563(12) 0.43738(5) 0.39633(3) 0.00966(9) Uani d 1 . .
H H3 -0.003367 0.416245 0.372606 0.012 Uiso calc 1 . .
C C4 0.33345(12) 0.48982(6) 0.32997(4) 0.01035(9) Uani d 1 . .
C C5 0.34421(13) 0.61524(6) 0.21120(4) 0.01259(10) Uani d 1 . .
H H5A 0.459462 0.559260 0.183793 0.015 Uiso calc 1 . .
H H5B 0.448980 0.679543 0.233724 0.015 Uiso calc 1 . .
C C6 0.15608(12) 0.66476(6) 0.15042(3) 0.00962(9) Uani d 1 . .
C C7 0.59992(18) 0.66260(8) 0.64043(6) 0.02365(16) Uani d 1 . .
H H7A 0.662481 0.582565 0.648561 0.035 Uiso calc 1 . .
H H7B 0.584132 0.701884 0.692882 0.035 Uiso calc 1 . .
H H7C 0.719997 0.705915 0.606324 0.035 Uiso calc 1 . .

loop_
_atom_site_aniso_label
_atom_site_aniso_U_11
_atom_site_aniso_U_22
_atom_site_aniso_U_33
_atom_site_aniso_U_12
_atom_site_aniso_U_13
_atom_site_aniso_U_23
S1 0.01555(8) 0.01596(7) 0.01911(8) 0.00057(6) 0.00040(6) -0.00632(6)
O1 0.00866(19) 0.0242(2) 0.0157(2) 0.00274(18) 0.00070(17) 0.00795(19)
O2 0.00915(19) 0.0230(2) 0.0166(2) -0.00048(18) 0.00041(16) 0.01047(19)
O3 0.0129(2) 0.01408(18) 0.00689(15) -0.00366(14) 0.00063(14) 0.00177(14)
N1 0.00953(18) 0.01015(17) 0.00807(17) 0.00097(16) -0.00063(15) 0.00075(14)
N2 0.0095(2) 0.0172(2) 0.00969(19) 0.00194(19) 0.00069(17) 0.00605(17)
C1 0.0123(2) 0.0118(2) 0.0147(2) -0.0001(2) 0.0012(2) -0.00119(19)
C2 0.0104(2) 0.0112(2) 0.0117(2) 0.00167(18) 0.00146(18) 0.00075(18)
C3 0.0085(2) 0.0115(2) 0.0090(2) 0.00079(17) -0.00053(16) 0.00217(16)
C4 0.0096(2) 0.0131(2) 0.00842(19) 0.00101(18) -0.00038(17) 0.00254(17)
C5 0.0094(2) 0.0181(3) 0.0103(2) 0.0009(2) 0.00068(18) 0.00519(19)
C6 0.0102(2) 0.0109(2) 0.00774(19) -0.00110(18) -0.00008(16) 0.00155(17)
C7 0.0228(4) 0.0199(3) 0.0283(4) -0.0025(3) -0.0075(3) -0.0061(3)

loop_
_atom_type_symbol
_atom_type_description
_atom_type_scat_dispersion_real
_atom_type_scat_dispersion_imag
_atom_type_scat_source
C C 0.0033 0.0016 'International Tables Vol C Tables 4.2.6.8 and 6.1.1.4'
H H 0.0000 0.0000 'International Tables Vol C Tables 4.2.6.8 and 6.1.1.4'
N N 0.0061 0.0033 'International Tables Vol C Tables 4.2.6.8 and 6.1.1.4'
O O 0.0106 0.0060 'International Tables Vol C Tables 4.2.6.8 and 6.1.1.4'
S S 0.1246 0.1234 'International Tables Vol C Tables 4.2.6.8 and 6.1.1.4'

loop_
_geom_angle_atom_site_label_1
_geom_angle_atom_site_label_2
_geom_angle_atom_site_label_3
_geom_angle_site_symmetry_1
_geom_angle_site_symmetry_3
_geom_angle
_geom_angle_publ_flag
C7 S1 C1 . . 99.74(4) ?
C3 N1 H11N . . 110.5(9) ?
C3 N1 H12N . . 114.9(8) ?
H11N N1 H12N . . 106.8(12) ?
C3 N1 H13N . . 111.5(8) ?
H11N N1 H13N . . 105.0(12) ?
H12N N1 H13N . . 107.6(12) ?
C4 N2 C5 . . 121.62(6) ?
C4 N2 H2N . . 123.3(8) ?
C5 N2 H2N . . 115.0(8) ?
C2 C1 S1 . . 108.98(5) ?
C2 C1 H1D . . 109.9 ?
S1 C1 H1D . . 109.9 ?
C2 C1 H1E . . 109.9 ?
S1 C1 H1E . . 109.9 ?
H1D C1 H1E . . 108.3 ?
C1 C2 C3 . . 113.76(6) ?
C1 C2 H2A . . 108.8 ?
C3 C2 H2A . . 108.8 ?
C1 C2 H2B . . 108.8 ?
C3 C2 H2B . . 108.8 ?
H2A C2 H2B . . 107.7 ?
N1 C3 C4 . . 107.17(5) ?
N1 C3 C2 . . 111.31(5) ?
C4 C3 C2 . . 111.53(5) ?
N1 C3 H3 . . 108.9 ?
C4 C3 H3 . . 108.9 ?
C2 C3 H3 . . 108.9 ?
O1 C4 N2 . . 124.13(6) ?
O1 C4 C3 . . 120.88(6) ?
N2 C4 C3 . . 114.95(6) ?
N2 C5 C6 . . 110.43(6) ?
N2 C5 H5A . . 109.6 ?
C6 C5 H5A . . 109.6 ?
N2 C5 H5B . . 109.6 ?
C6 C5 H5B . . 109.6 ?
H5A C5 H5B . . 108.1 ?
O2 C6 O3 . . 125.28(6) ?
O2 C6 C5 . . 118.01(5) ?
O3 C6 C5 . . 116.70(6) ?
S1 C7 H7A . . 109.5 ?
S1 C7 H7B . . 109.5 ?
H7A C7 H7B . . 109.5 ?
S1 C7 H7C . . 109.5 ?
H7A C7 H7C . . 109.5 ?
H7B C7 H7C . . 109.5 ?

loop_
_geom_bond_atom_site_label_1
_geom_bond_atom_site_label_2
_geom_bond_site_symmetry_2
_geom_bond_distance
_geom_bond_publ_flag
S1 C7 . 1.7995(9) ?
S1 C1 . 1.8150(7) ?
O1 C4 . 1.2365(8) ?
O2 C6 . 1.2534(9) ?
O3 C6 . 1.2635(8) ?
N1 C3 . 1.4855(8) ?
N1 H11N . 0.885(14) ?
N1 H12N . 0.896(13) ?
N1 H13N . 0.907(14) ?
N2 C4 . 1.3342(8) ?
N2 C5 . 1.4499(9) ?
N2 H2N . 0.879(15) ?
C1 C2 . 1.5296(10) ?
C1 H1D . 0.9900 ?
C1 H1E . 0.9900 ?
C2 C3 . 1.5379(9) ?
C2 H2A . 0.9900 ?
C2 H2B . 0.9900 ?
C3 C4 . 1.5297(9) ?
C3 H3 . 1.0000 ?
C5 C6 . 1.5186(9) ?
C5 H5A . 0.9900 ?
C5 H5B . 0.9900 ?
C7 H7A . 0.9800 ?
C7 H7B . 0.9800 ?
C7 H7C . 0.9800 ?

loop_
_geom_hbond_atom_site_label_D
_geom_hbond_atom_site_label_H
_geom_hbond_atom_site_label_A
_geom_hbond_site_symmetry_A
_geom_hbond_distance_DH
_geom_hbond_distance_HA
_geom_hbond_distance_DA
_geom_hbond_angle_DHA
_geom_hbond_publ_flag
N1 H11N O2 3_545 0.885(14) 1.854(14) 2.7290(8) 169.5(13) yes
N1 H11N O3 3_545 0.885(14) 2.593(15) 3.1465(8) 121.4(11) yes
N1 H12N O3 2_565 0.896(13) 1.857(13) 2.7531(7) 179.6(14) yes
N1 H13N O3 3_645 0.907(14) 2.015(14) 2.7529(8) 137.5(11) yes
N1 H13N O1 . 0.907(14) 2.211(13) 2.6940(8) 112.7(10) yes
N2 H2N O2 . 0.879(15) 2.185(13) 2.6273(8) 110.6(10) yes

loop_
_geom_torsion_atom_site_label_1
_geom_torsion_atom_site_label_2
_geom_torsion_atom_site_label_3
_geom_torsion_atom_site_label_4
_geom_torsion_site_symmetry_1
_geom_torsion_site_symmetry_2
_geom_torsion_site_symmetry_3
_geom_torsion_site_symmetry_4
_geom_torsion
_geom_torsion_publ_flag
C7 S1 C1 C2 . . . . 165.35(5) ?
S1 C1 C2 C3 . . . . -174.71(4) ?
C1 C2 C3 N1 . . . . 62.23(7) ?
C1 C2 C3 C4 . . . . -57.41(7) ?
C5 N2 C4 O1 . . . . 0.09(11) ?
C5 N2 C4 C3 . . . . 177.89(6) ?
N1 C3 C4 O1 . . . . -28.08(9) ?
C2 C3 C4 O1 . . . . 93.98(8) ?
N1 C3 C4 N2 . . . . 154.05(6) ?
C2 C3 C4 N2 . . . . -83.89(7) ?
C4 N2 C5 C6 . . . . 169.26(6) ?
N2 C5 C6 O2 . . . . 4.52(9) ?
N2 C5 C6 O3 . . . . -176.26(6) ?
